data_4088678
loop_
_publ_author_name
'Carpenter, Alex E.'
'Rheingold, Arnold L.'
'Figueroa, Joshua S.'

_publ_section_title
;
 A Well-Defined Isocyano Analogue of HCo(CO)4. 1: Synthesis,
 Decomposition, and Catalytic 1,1-Hydrogenation of Isocyanides
;
_journal_issue 14
_journal_name_full Organometallics
_journal_page_first 2309
_journal_paper_doi 10.1021/acs.organomet.6b00297
_journal_volume 35
_journal_year 2016
_chemical_formula_moiety 'C50 H52 Co N2, C F3 O3 S'
_chemical_formula_sum 'C51 H52 Co F3 N2 O3 S'
_chemical_formula_weight 888.93
_chemical_melting_point ?
_chemical_name_common '[Co(HCHNArMes2)(CNArMes2)]OTf'
_space_group_crystal_system orthorhombic
_space_group_IT_number 29
_space_group_name_Hall 'P 2c -2ac'
_space_group_name_H-M_alt 'P c a 21'
_atom_sites_solution_hydrogens geom
_atom_sites_solution_primary direct
_audit_creation_date 2015-02-22
_audit_creation_method
;
Olex2 1.2
(compiled 2015.01.26 svn.r3150 for OlexSys, GUI svn.r4998)
;
_cell_angle_alpha 90
_cell_angle_beta 90
_cell_angle_gamma 90
_cell_formula_units_Z 4
_cell_length_a 14.8635(14)
_cell_length_b 12.9587(11)
_cell_length_c 23.5511(18)
_cell_measurement_reflns_used 2887
_cell_measurement_temperature 100
_cell_measurement_theta_max 23.10
_cell_measurement_theta_min 2.26
_cell_volume 4536.2(7)
_computing_cell_refinement 'SAINT v8.27A (Bruker, 2012)'
_computing_data_collection 'Bruker APEX2'
_computing_data_reduction 'SAINT v8.27A (Bruker, 2012)'
_computing_molecular_graphics 'Olex2 (Dolomanov et al., 2009)'
_computing_publication_material 'Olex2 (Dolomanov et al., 2009)'
_computing_structure_refinement 'XL (Sheldrick, 2008)'
_computing_structure_solution 'XS (Sheldrick, 2008)'
_diffrn_ambient_temperature 100
_diffrn_detector_area_resol_mean 8.0
_diffrn_measured_fraction_theta_full 0.979
_diffrn_measured_fraction_theta_max 0.968
_diffrn_measurement_device_type 'Bruker APEX-II CCD'
_diffrn_measurement_method '\f and \w scans'
_diffrn_radiation_monochromator graphite
_diffrn_radiation_type MoK\a
_diffrn_radiation_wavelength 0.71073
_diffrn_reflns_av_R_equivalents 0.0575
_diffrn_reflns_av_unetI/netI 0.1029
_diffrn_reflns_Laue_measured_fraction_full 0.979
_diffrn_reflns_Laue_measured_fraction_max 0.968
_diffrn_reflns_limit_h_max 17
_diffrn_reflns_limit_h_min -14
_diffrn_reflns_limit_k_max 11
_diffrn_reflns_limit_k_min -15
_diffrn_reflns_limit_l_max 28
_diffrn_reflns_limit_l_min -20
_diffrn_reflns_number 13890
_diffrn_reflns_point_group_measured_fraction_full 0.810
_diffrn_reflns_point_group_measured_fraction_max 0.794
_diffrn_reflns_theta_full 25.000
_diffrn_reflns_theta_max 25.382
_diffrn_reflns_theta_min 1.729
_diffrn_source 'sealed tube'
_diffrn_standards_number 0
_exptl_absorpt_coefficient_mu 0.481
_exptl_absorpt_correction_T_max 0.7452
_exptl_absorpt_correction_T_min 0.6157
_exptl_absorpt_correction_type multi-scan
_exptl_absorpt_process_details
;
SADABS-2012/1 (Bruker,2012) was used for absorption correction.
wR2(int) was 0.0762 before and 0.0592 after correction.
The Ratio of minimum to maximum transmission is 0.8262.
The \l/2 correction factor is 0.0015.
;
_exptl_crystal_colour 'orange orange'
_exptl_crystal_colour_lustre orange
_exptl_crystal_colour_primary orange
_exptl_crystal_density_diffrn 1.302
_exptl_crystal_density_method 'not measured'
_exptl_crystal_description plate
_exptl_crystal_F_000 1864
_exptl_crystal_recrystallization_method 'crystalized from a saturated solution at -35 C'
_exptl_crystal_size_max 0.2
_exptl_crystal_size_mid 0.1
_exptl_crystal_size_min 0.1
_refine_diff_density_max 0.448
_refine_diff_density_min -0.453
_refine_diff_density_rms 0.070
_refine_ls_abs_structure_details
;
 Flack x determined using 1249 quotients [(I+)-(I-)]/[(I+)+(I-)]
 (Parsons, Flack and Wagner, Acta Cryst. B69 (2013) 249-259).
;
_refine_ls_abs_structure_Flack 0.52(2)
_refine_ls_extinction_method none
_refine_ls_goodness_of_fit_ref 1.013
_refine_ls_hydrogen_treatment constr
_refine_ls_matrix_type full
_refine_ls_number_parameters 585
_refine_ls_number_reflns 6617
_refine_ls_number_restraints 26
_refine_ls_restrained_S_all 1.012
_refine_ls_R_factor_all 0.1354
_refine_ls_R_factor_gt 0.0719
_refine_ls_shift/su_max 0.000
_refine_ls_shift/su_mean 0.000
_refine_ls_structure_factor_coef Fsqd
_refine_ls_weighting_details 'w=1/[\s^2^(Fo^2^)+(0.0739P)^2^+6.4864P] where P=(Fo^2^+2Fc^2^)/3'
_refine_ls_weighting_scheme calc
_refine_ls_wR_factor_gt 0.1538
_refine_ls_wR_factor_ref 0.1838
_reflns_Friedel_coverage 0.597
_reflns_Friedel_fraction_full 0.631
_reflns_Friedel_fraction_max 0.610
_reflns_number_gt 4140
_reflns_number_total 6617
_reflns_threshold_expression 'I > 2\s(I)'
_cod_data_source_file om6b00297_si_002.cif
_cod_data_source_block jfig847
_cod_depositor_comments
;
The following automatic conversions were performed:

data item '_chemical_melting_point' value 'not measured' was changed
to '?' -- the value is undefined or not given.

Automatic conversion script
Id: cif_fix_values 6909 2019-04-08 15:41:33Z antanas 
;
_cod_database_code 4088678
_shelx_space_group_comment
;
The symmetry employed for this shelxl refinement is uniquely defined
by the following loop, which should always be used as a source of
symmetry information in preference to the above space-group names.
They are only intended as comments.
;
_shelx_estimated_absorpt_t_max 0.953
_shelx_estimated_absorpt_t_min 0.910
_olex2_refinement_description
;
1. Fixed Uiso
 At 1.2 times of:
  All C(H) groups, All N(H) groups
 At 1.5 times of:
  All C(H,H,H) groups
2. Restrained distances
 S1SB-C1SB
 1.68 with sigma of 0.02
 S1SB-O2SB
 1.43 with sigma of 0.02
 S1SB-O1SB
 1.43 with sigma of 0.02
 S1SB-O3SB
 1.43 with sigma of 0.02
 O1SB-O3SB
 2.4 with sigma of 0.02
 O3SB-O2SB
 2.4 with sigma of 0.02
 O1SB-O2SB
 2.4 with sigma of 0.02
3. Uiso/Uaniso restraints and constraints
Uanis(C1A) \\sim Ueq, Uanis(C1B) \\sim Ueq, Uanis(C2A) \\sim Ueq: with sigma of
0.1 and sigma for terminal atoms of 0.2
Uanis(C2A) \\sim Ueq, Uanis(C1B) \\sim Ueq, Uanis(C1A) \\sim Ueq: with sigma of
0.1 and sigma for terminal atoms of 0.2
Uanis(C2A) = Uanis(C2B)
Uanis(C1B) = Uanis(C1A)
Uanis(C1S) = Uanis(S1S)
Uanis(S1SB) = Uanis(S1S)
Uanis(C1SB) = Uanis(C1S)
Uanis(F1SB) = Uanis(F2SB) = Uanis(F3SB) = Uanis(F3S) = Uanis(F1S)
Uanis(O3S) = Uanis(O1S) = Uanis(O2SB) = Uanis(O3SB) = Uanis(O1SB)
4. Others
 Sof(H2)=Sof(C1B)=Sof(H1B)=Sof(C2B)=Sof(Co1B)=1-FVAR(1)
 Sof(H1)=Sof(C1A)=Sof(H1A)=Sof(C2A)=Sof(Co1A)=FVAR(1)
 Sof(S1SB)=Sof(C1SB)=Sof(O1SB)=Sof(O2SB)=Sof(O3SB)=Sof(F3SB)=Sof(F2SB)=
 Sof(F1SB)=1-FVAR(2)
 Sof(C1S)=Sof(F1S)=Sof(F2S)=Sof(F3S)=Sof(O1S)=Sof(O2S)=Sof(O3S)=Sof(S1S)=FVAR(2)
5.a Aromatic/amide H refined with riding coordinates:
 C5(H5), C6(H6), C7(H7), C12(H12), C15(H15), C21(H21), C24(H24), C29(H29),
 C30(H30), C31(H31), C36(H36), C39(H39), C45(H45), C48(H48), N1(H1), N2(H2),
 C1A(H1A), C1B(H1B)
5.b Idealised Me refined as rotating group:
 C11(H11A,H11B,H11C), C14(H14A,H14B,H14C), C17(H17A,H17B,H17C), C20(H20A,H20B,
 H20C), C23(H23A,H23B,H23C), C26(H26A,H26B,H26C), C35(H35A,H35B,H35C), C38(H38A,
 H38B,H38C), C41(H41A,H41B,H41C), C44(H44A,H44B,H44C), C47(H47A,H47B,H47C),
 C50(H50A,H50B,H50C)
;
_shelx_shelxl_version_number 2014/7
_olex2_submission_special_instructions 'No special instructions were received'

loop_
_space_group_symop_operation_xyz
'x, y, z'
'-x, -y, z+1/2'
'-x+1/2, y, z+1/2'
'x+1/2, -y, z'

loop_
_atom_site_label
_atom_site_type_symbol
_atom_site_fract_x
_atom_site_fract_y
_atom_site_fract_z
_atom_site_U_iso_or_equiv
_atom_site_adp_type
_atom_site_occupancy
_atom_site_site_symmetry_order
_atom_site_calc_flag
_atom_site_refinement_flags_posn
_atom_site_refinement_flags_adp
_atom_site_refinement_flags_occupancy
_atom_site_disorder_assembly
_atom_site_disorder_group
C3 C 0.1527(6) 0.4927(7) 0.3758(4) 0.032(2) Uani 1 1 d . . . . .
C4 C 0.1633(6) 0.4887(7) 0.3168(4) 0.029(2) Uani 1 1 d . . . . .
C5 C 0.1279(7) 0.5705(7) 0.2861(4) 0.036(2) Uani 1 1 d . . . . .
H5 H 0.1318 0.5694 0.2459 0.043 Uiso 1 1 calc R . . . .
C6 C 0.0876(7) 0.6523(8) 0.3120(4) 0.039(3) Uani 1 1 d . . . . .
H6 H 0.0669 0.7086 0.2897 0.047 Uiso 1 1 calc R . . . .
C7 C 0.0764(7) 0.6542(7) 0.3708(4) 0.034(2) Uani 1 1 d . . . . .
H7 H 0.0462 0.7105 0.3883 0.040 Uiso 1 1 calc R . . . .
C8 C 0.1094(6) 0.5740(7) 0.4038(4) 0.034(2) Uani 1 1 d . . . . .
C9 C 0.2059(6) 0.4012(8) 0.2887(4) 0.030(2) Uani 1 1 d . . . . .
C10 C 0.2972(7) 0.4009(8) 0.2769(4) 0.040(3) Uani 1 1 d . . . . .
C11 C 0.3561(7) 0.4927(9) 0.2933(6) 0.056(3) Uani 1 1 d . . . . .
H11A H 0.3458 0.5103 0.3332 0.084 Uiso 1 1 calc GR . . . .
H11B H 0.3407 0.5520 0.2694 0.084 Uiso 1 1 calc GR . . . .
H11C H 0.4195 0.4748 0.2877 0.084 Uiso 1 1 calc GR . . . .
C12 C 0.3348(8) 0.3140(9) 0.2510(5) 0.052(3) Uani 1 1 d . . . . .
H12 H 0.3976 0.3125 0.2436 0.062 Uiso 1 1 calc R . . A .
C13 C 0.2807(8) 0.2267(8) 0.2351(5) 0.047(3) Uani 1 1 d . . . . .
C14 C 0.3226(10) 0.1312(10) 0.2101(7) 0.079(4) Uani 1 1 d . . . . .
H14A H 0.3804 0.1178 0.2287 0.119 Uiso 1 1 calc GR . . . .
H14B H 0.3323 0.1414 0.1693 0.119 Uiso 1 1 calc GR . . . .
H14C H 0.2824 0.0722 0.2160 0.119 Uiso 1 1 calc GR . . . .
C15 C 0.1904(7) 0.2291(8) 0.2471(4) 0.037(3) Uani 1 1 d . . . . .
H15 H 0.1543 0.1711 0.2376 0.044 Uiso 1 1 calc R . . B .
C16 C 0.1498(6) 0.3152(8) 0.2729(4) 0.036(3) Uani 1 1 d . . . . .
C17 C 0.0501(6) 0.3178(8) 0.2848(5) 0.041(3) Uani 1 1 d . . . . .
H17A H 0.0223 0.2539 0.2710 0.062 Uiso 1 1 calc GR . . . .
H17B H 0.0230 0.3770 0.2654 0.062 Uiso 1 1 calc GR . . . .
H17C H 0.0402 0.3240 0.3258 0.062 Uiso 1 1 calc GR . . . .
C18 C 0.1016(7) 0.5768(7) 0.4668(4) 0.037(2) Uani 1 1 d . . . . .
C19 C 0.1603(7) 0.6331(7) 0.5008(5) 0.043(3) Uani 1 1 d . . . . .
C20 C 0.2357(8) 0.6923(10) 0.4716(5) 0.060(4) Uani 1 1 d . . . . .
H20A H 0.2620 0.6493 0.4417 0.090 Uiso 1 1 calc GR . . . .
H20B H 0.2821 0.7099 0.4995 0.090 Uiso 1 1 calc GR . . . .
H20C H 0.2114 0.7556 0.4548 0.090 Uiso 1 1 calc GR . . . .
C21 C 0.1466(8) 0.6383(8) 0.5589(5) 0.053(3) Uani 1 1 d . . . . .
H21 H 0.1880 0.6756 0.5818 0.063 Uiso 1 1 calc R . . . .
C22 C 0.0733(8) 0.5901(8) 0.5844(5) 0.052(3) Uani 1 1 d . . . . .
C23 C 0.0613(10) 0.5962(10) 0.6485(5) 0.075(4) Uani 1 1 d . . . . .
H23A H 0.0132 0.6453 0.6575 0.113 Uiso 1 1 calc GR . . . .
H23B H 0.1176 0.6193 0.6660 0.113 Uiso 1 1 calc GR . . . .
H23C H 0.0454 0.5279 0.6632 0.113 Uiso 1 1 calc GR . . . .
C24 C 0.0161(8) 0.5355(8) 0.5508(4) 0.047(3) Uani 1 1 d . . . . .
H24 H -0.0333 0.5012 0.5681 0.057 Uiso 1 1 calc R . . . .
C25 C 0.0266(7) 0.5278(8) 0.4931(4) 0.043(3) Uani 1 1 d . . . . .
C26 C -0.0400(8) 0.4660(9) 0.4573(5) 0.059(3) Uani 1 1 d . . . . .
H26A H -0.0709 0.5123 0.4308 0.089 Uiso 1 1 calc GR . . . .
H26B H -0.0843 0.4331 0.4823 0.089 Uiso 1 1 calc GR . . . .
H26C H -0.0076 0.4129 0.4359 0.089 Uiso 1 1 calc GR . . . .
C27 C 0.3713(6) 0.0051(7) 0.4093(4) 0.031(2) Uani 1 1 d . . . . .
C28 C 0.3617(6) 0.0081(7) 0.4682(4) 0.034(2) Uani 1 1 d . . . . .
C29 C 0.3973(6) -0.0719(7) 0.5009(5) 0.035(3) Uani 1 1 d . . . . .
H29 H 0.3898 -0.0710 0.5409 0.042 Uiso 1 1 calc R . . . .
C30 C 0.4432(7) -0.1521(8) 0.4756(4) 0.039(3) Uani 1 1 d . . . . .
H30 H 0.4683 -0.2057 0.4981 0.046 Uiso 1 1 calc R . . . .
C31 C 0.4523(7) -0.1536(7) 0.4171(5) 0.046(3) Uani 1 1 d . . . . .
H31 H 0.4837 -0.2093 0.3998 0.055 Uiso 1 1 calc R . . . .
C32 C 0.4164(7) -0.0749(8) 0.3824(4) 0.037(3) Uani 1 1 d . . . . .
C33 C 0.3173(6) 0.0986(7) 0.4975(4) 0.033(2) Uani 1 1 d . . . . .
C34 C 0.2264(7) 0.0947(8) 0.5118(5) 0.043(3) Uani 1 1 d . . . . .
C35 C 0.1701(7) 0.0017(10) 0.4969(7) 0.075(4) Uani 1 1 d . . . . .
H35A H 0.1065 0.0172 0.5038 0.113 Uiso 1 1 calc GR . . . .
H35B H 0.1885 -0.0569 0.5204 0.113 Uiso 1 1 calc GR . . . .
H35C H 0.1788 -0.0155 0.4567 0.113 Uiso 1 1 calc GR . . . .
C36 C 0.1885(8) 0.1794(10) 0.5393(6) 0.061(4) Uani 1 1 d . . . . .
H36 H 0.1263 0.1785 0.5485 0.074 Uiso 1 1 calc R . . C .
C37 C 0.2391(8) 0.2643(9) 0.5534(5) 0.056(3) Uani 1 1 d . . . . .
C38 C 0.1956(9) 0.3559(10) 0.5835(8) 0.090(5) Uani 1 1 d . . . . .
H38A H 0.1885 0.4131 0.5566 0.135 Uiso 1 1 calc GR . . . .
H38B H 0.2339 0.3779 0.6151 0.135 Uiso 1 1 calc GR . . . .
H38C H 0.1364 0.3355 0.5981 0.135 Uiso 1 1 calc GR . . . .
C39 C 0.3304(7) 0.2679(9) 0.5394(5) 0.048(3) Uani 1 1 d . . . . .
H39 H 0.3650 0.3271 0.5488 0.058 Uiso 1 1 calc R . . D .
C40 C 0.3707(6) 0.1848(7) 0.5117(4) 0.032(2) Uani 1 1 d . . . . .
C41 C 0.4688(7) 0.1892(8) 0.4963(5) 0.046(3) Uani 1 1 d . . . . .
H41A H 0.4762 0.1713 0.4561 0.069 Uiso 1 1 calc GR . . . .
H41B H 0.5025 0.1401 0.5197 0.069 Uiso 1 1 calc GR . . . .
H41C H 0.4917 0.2591 0.5029 0.069 Uiso 1 1 calc GR . . . .
C42 C 0.4272(6) -0.0780(7) 0.3188(4) 0.035(2) Uani 1 1 d . . . . .
C43 C 0.3675(7) -0.1374(7) 0.2878(5) 0.041(3) Uani 1 1 d . . . . .
C44 C 0.2903(8) -0.1925(8) 0.3146(5) 0.055(3) Uani 1 1 d . . . . .
H44A H 0.3132 -0.2453 0.3407 0.083 Uiso 1 1 calc GR . . . .
H44B H 0.2538 -0.2254 0.2851 0.083 Uiso 1 1 calc GR . . . .
H44C H 0.2533 -0.1431 0.3357 0.083 Uiso 1 1 calc GR . . . .
C45 C 0.3791(7) -0.1425(8) 0.2290(5) 0.047(3) Uani 1 1 d . . . . .
H45 H 0.3376 -0.1813 0.2070 0.056 Uiso 1 1 calc R . . . .
C46 C 0.4496(9) -0.0923(8) 0.2018(4) 0.048(3) Uani 1 1 d . . . . .
C47 C 0.4629(9) -0.0983(10) 0.1379(5) 0.066(4) Uani 1 1 d . . . . .
H47A H 0.4186 -0.1459 0.1215 0.099 Uiso 1 1 calc GR . . . .
H47B H 0.5237 -0.1233 0.1296 0.099 Uiso 1 1 calc GR . . . .
H47C H 0.4548 -0.0296 0.1212 0.099 Uiso 1 1 calc GR . . . .
C48 C 0.5081(8) -0.0350(8) 0.2341(5) 0.049(3) Uani 1 1 d . . . . .
H48 H 0.5565 -0.0005 0.2158 0.059 Uiso 1 1 calc R . . . .
C49 C 0.4987(8) -0.0257(8) 0.2935(4) 0.046(3) Uani 1 1 d . . . . .
C50 C 0.5655(8) 0.0345(9) 0.3272(6) 0.067(4) Uani 1 1 d . . . . .
H50A H 0.5339 0.0768 0.3554 0.101 Uiso 1 1 calc GR . . . .
H50B H 0.6001 0.0794 0.3018 0.101 Uiso 1 1 calc GR . . . .
H50C H 0.6065 -0.0131 0.3467 0.101 Uiso 1 1 calc GR . . . .
N1 N 0.1873(5) 0.4093(6) 0.4098(3) 0.035(2) Uani 1 1 d . . . . .
H1 H 0.1786 0.4176 0.4465 0.042 Uiso 0.655(4) 1 calc R . P E 1
N2 N 0.3355(6) 0.0855(7) 0.3770(3) 0.042(2) Uani 1 1 d . . . . .
H2 H 0.3448 0.0813 0.3401 0.050 Uiso 0.345(4) 1 calc R . P E 2
C1A C 0.2301(10) 0.3214(13) 0.3966(8) 0.040(4) Uani 0.655(4) 1 d . U P E 1
H1A H 0.2481 0.2793 0.4276 0.048 Uiso 0.655(4) 1 calc R . P E 1
C2A C 0.3084(11) 0.1597(13) 0.3593(7) 0.037(3) Uani 0.655(4) 1 d . U P E 1
Co1A Co 0.25750(11) 0.27368(14) 0.32612(9) 0.0296(7) Uani 0.655(4) 1 d . . P E 1
C1B C 0.2854(19) 0.174(2) 0.3955(17) 0.040(4) Uani 0.345(4) 1 d . U P E 2
H1B H 0.2603 0.2124 0.3650 0.048 Uiso 0.345(4) 1 calc R . P E 2
C2B C 0.206(2) 0.339(3) 0.4285(15) 0.037(3) Uani 0.345(4) 1 d . . P E 2
Co1B Co 0.2624(2) 0.2230(3) 0.45777(18) 0.0351(15) Uani 0.345(4) 1 d . . P E 2
C1S C 0.1548(11) 0.7768(12) 0.1588(6) 0.0610(11) Uani 0.830(4) 1 d . . P F 1
F1S F 0.2062(6) 0.8375(7) 0.1228(4) 0.0660(17) Uani 0.830(4) 1 d . . P F 1
F2S F 0.2136(5) 0.6992(7) 0.1728(3) 0.061(2) Uani 0.830(4) 1 d . . P F 1
F3S F 0.1425(6) 0.8326(7) 0.2075(3) 0.0660(17) Uani 0.830(4) 1 d . . P F 1
O1S O 0.0176(7) 0.6696(9) 0.1734(4) 0.063(2) Uani 0.830(4) 1 d . . P F 1
O2S O 0.0066(6) 0.8263(8) 0.1186(5) 0.067(3) Uani 0.830(4) 1 d . . P F 1
O3S O 0.0851(7) 0.6830(8) 0.0792(4) 0.063(2) Uani 0.830(4) 1 d . . P F 1
S1S S 0.0577(3) 0.7353(3) 0.13079(15) 0.0610(11) Uani 0.830(4) 1 d . . P F 1
S1SB S 0.1282(13) 0.6706(14) 0.1396(7) 0.0610(11) Uani 0.170(4) 1 d D . P F 2
C1SB C 0.107(6) 0.796(3) 0.152(3) 0.0610(11) Uani 0.170(4) 1 d D . P F 2
O1SB O 0.135(3) 0.663(4) 0.0775(10) 0.063(2) Uani 0.170(4) 1 d D . P F 2
O2SB O 0.040(2) 0.641(5) 0.1597(19) 0.063(2) Uani 0.170(4) 1 d D . P F 2
O3SB O 0.200(2) 0.613(4) 0.1637(15) 0.063(2) Uani 0.170(4) 1 d D . P F 2
F3SB F 0.067(3) 0.810(3) 0.2086(16) 0.0660(17) Uani 0.170(4) 1 d . . P F 2
F2SB F 0.044(3) 0.873(4) 0.1256(19) 0.0660(17) Uani 0.170(4) 1 d . . P F 2
F1SB F 0.170(3) 0.875(3) 0.1387(17) 0.0660(17) Uani 0.170(4) 1 d . . P F 2

loop_
_atom_site_aniso_label
_atom_site_aniso_U_11
_atom_site_aniso_U_22
_atom_site_aniso_U_33
_atom_site_aniso_U_23
_atom_site_aniso_U_13
_atom_site_aniso_U_12
C3 0.033(6) 0.028(6) 0.034(6) 0.005(5) -0.006(4) -0.003(4)
C4 0.032(5) 0.032(5) 0.023(6) 0.013(4) -0.008(4) -0.006(4)
C5 0.052(7) 0.024(5) 0.031(6) 0.004(5) -0.012(5) 0.005(5)
C6 0.046(6) 0.025(5) 0.047(7) 0.013(5) -0.013(5) -0.001(4)
C7 0.051(7) 0.027(5) 0.023(5) -0.005(4) -0.005(5) 0.004(5)
C8 0.048(6) 0.023(5) 0.032(6) 0.001(5) -0.010(5) 0.000(5)
C9 0.028(6) 0.039(6) 0.023(5) 0.003(5) 0.008(4) 0.002(5)
C10 0.040(7) 0.038(6) 0.043(7) 0.007(5) 0.006(5) 0.000(5)
C11 0.039(7) 0.043(6) 0.086(9) 0.011(6) 0.003(6) -0.017(5)
C12 0.040(7) 0.052(7) 0.064(8) 0.005(6) 0.019(6) 0.005(6)
C13 0.058(8) 0.035(6) 0.049(7) 0.002(5) 0.016(6) 0.021(6)
C14 0.095(11) 0.057(8) 0.084(10) -0.013(7) 0.021(8) 0.024(7)
C15 0.048(7) 0.031(5) 0.031(6) 0.001(5) -0.002(5) 0.004(5)
C16 0.039(6) 0.038(6) 0.032(6) 0.004(5) -0.009(5) -0.001(5)
C17 0.046(7) 0.032(6) 0.046(6) -0.006(5) 0.002(5) -0.007(5)
C18 0.052(7) 0.029(6) 0.030(6) -0.003(5) -0.004(5) -0.003(5)
C19 0.049(7) 0.031(6) 0.049(7) -0.012(5) -0.019(6) 0.011(5)
C20 0.057(8) 0.065(8) 0.058(8) -0.007(6) -0.012(6) -0.028(7)
C21 0.078(9) 0.043(7) 0.038(7) -0.018(6) -0.020(6) 0.006(6)
C22 0.076(9) 0.035(6) 0.046(8) -0.004(6) -0.003(7) -0.001(6)
C23 0.129(13) 0.054(8) 0.043(8) -0.006(6) -0.008(8) -0.006(8)
C24 0.076(8) 0.031(6) 0.034(7) 0.006(5) 0.003(6) -0.009(6)
C25 0.060(7) 0.033(6) 0.035(6) 0.008(5) -0.016(6) -0.014(5)
C26 0.071(8) 0.067(8) 0.040(7) 0.002(6) -0.009(6) -0.028(6)
C27 0.030(5) 0.031(5) 0.031(6) 0.009(5) -0.004(4) -0.003(4)
C28 0.030(6) 0.025(5) 0.046(7) 0.005(5) 0.004(5) -0.006(4)
C29 0.028(5) 0.038(6) 0.040(6) 0.010(5) -0.002(5) 0.000(4)
C30 0.048(7) 0.042(6) 0.026(6) 0.005(5) -0.013(5) -0.003(5)
C31 0.053(7) 0.021(5) 0.064(8) 0.005(5) -0.014(6) 0.006(5)
C32 0.047(6) 0.029(6) 0.035(7) 0.010(5) -0.003(5) 0.000(5)
C33 0.025(6) 0.032(6) 0.043(6) 0.012(5) 0.006(5) 0.000(4)
C34 0.031(6) 0.047(7) 0.051(7) 0.015(6) 0.006(5) -0.001(5)
C35 0.030(7) 0.075(9) 0.120(12) 0.021(9) 0.007(7) -0.015(6)
C36 0.039(7) 0.055(8) 0.090(10) 0.022(7) 0.026(7) 0.010(6)
C37 0.059(9) 0.050(7) 0.059(8) -0.001(6) 0.022(7) 0.011(7)
C38 0.077(9) 0.061(8) 0.132(14) -0.014(9) 0.034(10) 0.021(7)
C39 0.039(7) 0.049(7) 0.056(7) 0.010(6) 0.005(5) 0.004(5)
C40 0.043(6) 0.036(6) 0.018(5) 0.001(4) -0.002(5) -0.003(5)
C41 0.044(7) 0.047(6) 0.047(7) -0.003(6) -0.003(5) 0.001(5)
C42 0.040(6) 0.029(5) 0.036(6) -0.009(5) -0.009(5) -0.001(4)
C43 0.052(7) 0.034(6) 0.037(7) 0.002(5) -0.011(5) 0.006(5)
C44 0.068(8) 0.050(7) 0.047(8) -0.007(6) 0.002(7) 0.006(6)
C45 0.053(7) 0.039(6) 0.048(7) -0.010(6) -0.011(6) 0.006(5)
C46 0.084(9) 0.037(6) 0.023(6) -0.003(5) -0.004(6) 0.013(6)
C47 0.093(10) 0.060(8) 0.045(8) -0.007(6) 0.012(7) -0.001(7)
C48 0.063(8) 0.039(7) 0.046(7) 0.004(6) 0.000(6) -0.001(5)
C49 0.067(8) 0.042(7) 0.029(7) 0.005(5) -0.008(5) -0.001(6)
C50 0.085(8) 0.061(8) 0.056(8) 0.011(7) -0.012(8) -0.039(7)
N1 0.051(5) 0.029(5) 0.025(5) 0.009(4) -0.009(4) 0.002(4)
N2 0.056(6) 0.035(5) 0.034(6) 0.005(4) 0.000(4) 0.007(5)
C1A 0.019(8) 0.036(7) 0.065(10) 0.022(7) -0.006(8) 0.000(6)
C2A 0.035(9) 0.041(8) 0.035(8) -0.007(7) 0.006(7) -0.005(7)
Co1A 0.0261(11) 0.0251(9) 0.0376(12) 0.0036(11) -0.0036(10) 0.0010(8)
C1B 0.019(8) 0.036(7) 0.065(10) 0.022(7) -0.006(8) 0.000(6)
C2B 0.035(9) 0.041(8) 0.035(8) -0.007(7) 0.006(7) -0.005(7)
Co1B 0.025(2) 0.021(2) 0.059(3) 0.006(2) -0.0048(19) 0.0019(16)
C1S 0.070(2) 0.062(2) 0.050(2) 0.018(2) 0.0146(19) -0.0040(19)
F1S 0.073(4) 0.078(4) 0.047(3) -0.002(3) 0.002(3) 0.016(3)
F2S 0.059(5) 0.083(6) 0.040(5) 0.012(4) 0.005(4) 0.021(4)
F3S 0.073(4) 0.078(4) 0.047(3) -0.002(3) 0.002(3) 0.016(3)
O1S 0.065(5) 0.091(5) 0.031(4) 0.002(4) 0.011(3) -0.003(4)
O2S 0.046(6) 0.069(7) 0.086(8) 0.037(6) -0.012(6) 0.003(5)
O3S 0.065(5) 0.091(5) 0.031(4) 0.002(4) 0.011(3) -0.003(4)
S1S 0.070(2) 0.062(2) 0.050(2) 0.018(2) 0.0146(19) -0.0040(19)
S1SB 0.070(2) 0.062(2) 0.050(2) 0.018(2) 0.0146(19) -0.0040(19)
C1SB 0.070(2) 0.062(2) 0.050(2) 0.018(2) 0.0146(19) -0.0040(19)
O1SB 0.065(5) 0.091(5) 0.031(4) 0.002(4) 0.011(3) -0.003(4)
O2SB 0.065(5) 0.091(5) 0.031(4) 0.002(4) 0.011(3) -0.003(4)
O3SB 0.065(5) 0.091(5) 0.031(4) 0.002(4) 0.011(3) -0.003(4)
F3SB 0.073(4) 0.078(4) 0.047(3) -0.002(3) 0.002(3) 0.016(3)
F2SB 0.073(4) 0.078(4) 0.047(3) -0.002(3) 0.002(3) 0.016(3)
F1SB 0.073(4) 0.078(4) 0.047(3) -0.002(3) 0.002(3) 0.016(3)

loop_
_atom_type_symbol
_atom_type_description
_atom_type_scat_dispersion_real
_atom_type_scat_dispersion_imag
_atom_type_scat_source
C C 0.0033 0.0016 'International Tables Vol C Tables 4.2.6.8 and 6.1.1.4'
H H 0.0000 0.0000 'International Tables Vol C Tables 4.2.6.8 and 6.1.1.4'
Co Co 0.3494 0.9721 'International Tables Vol C Tables 4.2.6.8 and 6.1.1.4'
F F 0.0171 0.0103 'International Tables Vol C Tables 4.2.6.8 and 6.1.1.4'
N N 0.0061 0.0033 'International Tables Vol C Tables 4.2.6.8 and 6.1.1.4'
O O 0.0106 0.0060 'International Tables Vol C Tables 4.2.6.8 and 6.1.1.4'
S S 0.1246 0.1234 'International Tables Vol C Tables 4.2.6.8 and 6.1.1.4'

loop_
_geom_angle_atom_site_label_1
_geom_angle_atom_site_label_2
_geom_angle_atom_site_label_3
_geom_angle
C4 C3 C8 123.2(9)
C4 C3 N1 119.0(9)
C8 C3 N1 117.7(8)
C3 C4 C9 121.9(8)
C5 C4 C3 116.5(9)
C5 C4 C9 121.5(8)
C4 C5 H5 119.0
C6 C5 C4 121.9(10)
C6 C5 H5 119.0
C5 C6 H6 119.7
C5 C6 C7 120.7(9)
C7 C6 H6 119.7
C6 C7 H7 120.0
C8 C7 C6 120.0(9)
C8 C7 H7 120.0
C3 C8 C18 121.6(9)
C7 C8 C3 117.5(9)
C7 C8 C18 120.8(9)
C4 C9 Co1A 127.0(7)
C10 C9 C4 121.2(9)
C10 C9 C16 120.9(9)
C10 C9 Co1A 73.3(6)
C16 C9 C4 117.9(8)
C16 C9 Co1A 72.6(6)
C9 C10 C11 120.6(10)
C9 C10 C12 118.8(10)
C9 C10 Co1A 67.4(6)
C11 C10 Co1A 129.4(8)
C12 C10 C11 120.6(9)
C12 C10 Co1A 73.8(6)
C10 C11 H11A 109.5
C10 C11 H11B 109.5
C10 C11 H11C 109.5
H11A C11 H11B 109.5
H11A C11 H11C 109.5
H11B C11 H11C 109.5
C10 C12 H12 119.2
C10 C12 C13 121.6(10)
C10 C12 Co1A 68.0(6)
C13 C12 H12 119.2
C13 C12 Co1A 74.2(6)
Co1A C12 H12 131.5
C12 C13 C14 121.1(11)
C12 C13 Co1A 68.0(6)
C14 C13 Co1A 131.1(9)
C15 C13 C12 118.5(10)
C15 C13 C14 120.3(12)
C15 C13 Co1A 69.5(6)
C13 C14 H14A 109.5
C13 C14 H14B 109.5
C13 C14 H14C 109.5
H14A C14 H14B 109.5
H14A C14 H14C 109.5
H14B C14 H14C 109.5
C13 C15 H15 119.1
C13 C15 C16 121.8(10)
C13 C15 Co1A 74.6(6)
C16 C15 H15 119.1
C16 C15 Co1A 67.6(5)
Co1A C15 H15 131.6
C9 C16 C17 120.2(9)
C9 C16 Co1A 66.6(5)
C15 C16 C9 118.5(9)
C15 C16 C17 121.3(9)
C15 C16 Co1A 74.2(6)
C17 C16 Co1A 129.9(7)
C16 C17 H17A 109.5
C16 C17 H17B 109.5
C16 C17 H17C 109.5
H17A C17 H17B 109.5
H17A C17 H17C 109.5
H17B C17 H17C 109.5
C19 C18 C8 122.5(10)
C19 C18 C25 118.3(10)
C25 C18 C8 118.9(9)
C18 C19 C20 117.8(10)
C21 C19 C18 120.1(11)
C21 C19 C20 122.0(10)
C19 C20 H20A 109.5
C19 C20 H20B 109.5
C19 C20 H20C 109.5
H20A C20 H20B 109.5
H20A C20 H20C 109.5
H20B C20 H20C 109.5
C19 C21 H21 119.3
C19 C21 C22 121.3(11)
C22 C21 H21 119.3
C21 C22 C23 119.8(11)
C24 C22 C21 118.2(11)
C24 C22 C23 122.0(11)
C22 C23 H23A 109.5
C22 C23 H23B 109.5
C22 C23 H23C 109.5
H23A C23 H23B 109.5
H23A C23 H23C 109.5
H23B C23 H23C 109.5
C22 C24 H24 118.6
C22 C24 C25 122.9(11)
C25 C24 H24 118.6
C18 C25 C26 120.1(9)
C24 C25 C18 119.1(9)
C24 C25 C26 120.7(10)
C25 C26 H26A 109.5
C25 C26 H26B 109.5
C25 C26 H26C 109.5
H26A C26 H26B 109.5
H26A C26 H26C 109.5
H26B C26 H26C 109.5
C28 C27 N2 118.9(9)
C32 C27 C28 121.6(9)
C32 C27 N2 119.5(9)
C27 C28 C29 119.3(10)
C27 C28 C33 121.3(9)
C29 C28 C33 119.3(9)
C28 C29 H29 119.7
C30 C29 C28 120.6(10)
C30 C29 H29 119.7
C29 C30 H30 120.4
C29 C30 C31 119.3(10)
C31 C30 H30 120.4
C30 C31 H31 119.1
C30 C31 C32 121.9(10)
C32 C31 H31 119.1
C27 C32 C31 117.3(9)
C27 C32 C42 121.6(9)
C31 C32 C42 121.1(10)
C28 C33 Co1B 125.4(7)
C34 C33 C28 120.3(9)
C34 C33 C40 121.1(9)
C34 C33 Co1B 75.5(6)
C40 C33 C28 118.6(8)
C40 C33 Co1B 73.0(6)
C33 C34 C35 120.7(10)
C33 C34 Co1B 65.8(5)
C35 C34 Co1B 128.0(9)
C36 C34 C33 118.4(10)
C36 C34 C35 120.9(10)
C36 C34 Co1B 76.6(7)
C34 C35 H35A 109.5
C34 C35 H35B 109.5
C34 C35 H35C 109.5
H35A C35 H35B 109.5
H35A C35 H35C 109.5
H35B C35 H35C 109.5
C34 C36 H36 119.3
C34 C36 Co1B 67.0(6)
C37 C36 C34 121.4(10)
C37 C36 H36 119.3
C37 C36 Co1B 75.0(7)
Co1B C36 H36 131.6
C36 C37 C38 120.1(11)
C36 C37 C39 120.2(11)
C36 C37 Co1B 70.5(7)
C38 C37 Co1B 133.4(10)
C39 C37 C38 119.6(12)
C39 C37 Co1B 68.8(6)
C37 C38 H38A 109.5
C37 C38 H38B 109.5
C37 C38 H38C 109.5
H38A C38 H38B 109.5
H38A C38 H38C 109.5
H38B C38 H38C 109.5
C37 C39 H39 120.0
C37 C39 Co1B 75.9(7)
C40 C39 C37 120.1(11)
C40 C39 H39 120.0
C40 C39 Co1B 66.0(6)
Co1B C39 H39 130.7
C33 C40 C41 121.2(9)
C33 C40 Co1B 67.3(5)
C39 C40 C33 118.8(9)
C39 C40 C41 120.0(9)
C39 C40 Co1B 76.9(6)
C41 C40 Co1B 125.8(7)
C40 C41 H41A 109.5
C40 C41 H41B 109.5
C40 C41 H41C 109.5
H41A C41 H41B 109.5
H41A C41 H41C 109.5
H41B C41 H41C 109.5
C43 C42 C32 118.1(9)
C43 C42 C49 122.3(10)
C49 C42 C32 119.5(9)
C42 C43 C44 122.4(10)
C42 C43 C45 118.0(10)
C45 C43 C44 119.5(10)
C43 C44 H44A 109.5
C43 C44 H44B 109.5
C43 C44 H44C 109.5
H44A C44 H44B 109.5
H44A C44 H44C 109.5
H44B C44 H44C 109.5
C43 C45 H45 119.0
C46 C45 C43 121.9(10)
C46 C45 H45 119.0
C45 C46 C47 122.1(11)
C48 C46 C45 118.3(10)
C48 C46 C47 119.6(12)
C46 C47 H47A 109.5
C46 C47 H47B 109.5
C46 C47 H47C 109.5
H47A C47 H47B 109.5
H47A C47 H47C 109.5
H47B C47 H47C 109.5
C46 C48 H48 118.9
C46 C48 C49 122.2(11)
C49 C48 H48 118.9
C42 C49 C48 117.2(10)
C42 C49 C50 122.3(10)
C48 C49 C50 120.5(11)
C49 C50 H50A 109.5
C49 C50 H50B 109.5
C49 C50 H50C 109.5
H50A C50 H50B 109.5
H50A C50 H50C 109.5
H50B C50 H50C 109.5
C3 N1 H1 113.7
C1A N1 C3 132.5(11)
C1A N1 H1 113.7
C2B N1 C3 169(2)
C27 N2 H2 115.6
C27 N2 C1B 128.9(16)
C2A N2 C27 168.0(12)
C1B N2 H2 115.6
N1 C1A H1A 116.3
N1 C1A Co1A 127.4(12)
Co1A C1A H1A 116.3
N2 C2A Co1A 174.7(14)
C9 Co1A C10 39.2(4)
C9 Co1A C12 69.5(4)
C9 Co1A C13 82.2(4)
C9 Co1A C15 70.9(4)
C9 Co1A C16 40.8(4)
C10 Co1A C12 38.1(4)
C10 Co1A C13 69.2(4)
C10 Co1A C15 82.3(4)
C10 Co1A C16 71.6(4)
C12 Co1A C13 37.8(4)
C12 Co1A C15 67.2(4)
C15 Co1A C13 35.9(4)
C16 Co1A C12 81.7(4)
C16 Co1A C13 67.6(4)
C16 Co1A C15 38.2(4)
C1A Co1A C9 92.0(6)
C1A Co1A C10 107.4(6)
C1A Co1A C12 141.3(6)
C1A Co1A C13 173.8(6)
C1A Co1A C15 139.8(5)
C1A Co1A C16 106.6(6)
C1A Co1A C2A 88.7(7)
C2A Co1A C9 177.9(6)
C2A Co1A C10 138.7(6)
C2A Co1A C12 108.8(6)
C2A Co1A C13 97.2(6)
C2A Co1A C15 109.7(6)
C2A Co1A C16 140.7(6)
N2 C1B H1B 113.1
N2 C1B Co1B 134(2)
Co1B C1B H1B 113.1
N1 C2B Co1B 169(3)
C33 Co1B C34 38.7(4)
C33 Co1B C36 67.0(4)
C33 Co1B C37 78.3(4)
C33 Co1B C39 68.4(4)
C33 Co1B C40 39.7(4)
C34 Co1B C36 36.4(4)
C34 Co1B C37 64.7(4)
C34 Co1B C39 78.9(4)
C36 Co1B C37 34.5(4)
C39 Co1B C36 64.0(5)
C39 Co1B C37 35.3(4)
C40 Co1B C34 69.8(4)
C40 Co1B C36 78.6(4)
C40 Co1B C37 65.6(4)
C40 Co1B C39 37.1(4)
C1B Co1B C33 91.2(11)
C1B Co1B C34 106.3(11)
C1B Co1B C36 139.4(11)
C1B Co1B C37 169.4(11)
C1B Co1B C39 140.7(11)
C1B Co1B C40 106.8(11)
C1B Co1B C2B 94.5(15)
C2B Co1B C33 174.0(11)
C2B Co1B C34 137.0(11)
C2B Co1B C36 107.2(11)
C2B Co1B C37 96.0(11)
C2B Co1B C39 108.0(11)
C2B Co1B C40 139.2(11)
F1S C1S S1S 114.6(11)
F2S C1S F1S 102.2(11)
F2S C1S S1S 114.1(10)
F3S C1S F1S 106.6(11)
F3S C1S F2S 105.7(11)
F3S C1S S1S 112.6(11)
O1S S1S C1S 105.7(7)
O1S S1S O3S 115.0(6)
O2S S1S C1S 105.8(8)
O2S S1S O1S 114.0(6)
O2S S1S O3S 111.4(7)
O3S S1S C1S 103.7(7)
O1SB S1SB C1SB 104(3)
O2SB S1SB C1SB 92(4)
O2SB S1SB O1SB 112(2)
O3SB S1SB C1SB 125(4)
O3SB S1SB O1SB 108(2)
O3SB S1SB O2SB 114(2)
F3SB C1SB S1SB 111(4)
F3SB C1SB F2SB 92(4)
F2SB C1SB S1SB 133(6)
F1SB C1SB S1SB 122(5)
F1SB C1SB F3SB 112(5)
F1SB C1SB F2SB 81(4)

loop_
_geom_bond_atom_site_label_1
_geom_bond_atom_site_label_2
_geom_bond_distance
C3 C4 1.397(14)
C3 C8 1.401(13)
C3 N1 1.441(12)
C4 C5 1.387(12)
C4 C9 1.458(13)
C5 H5 0.9500
C5 C6 1.360(13)
C6 H6 0.9500
C6 C7 1.396(13)
C7 H7 0.9500
C7 C8 1.387(13)
C8 C18 1.488(14)
C9 C10 1.386(13)
C9 C16 1.440(13)
C9 Co1A 2.023(10)
C10 C11 1.527(14)
C10 C12 1.398(15)
C10 Co1A 2.099(10)
C11 H11A 0.9800
C11 H11B 0.9800
C11 H11C 0.9800
C12 H12 0.9500
C12 C13 1.437(16)
C12 Co1A 2.174(11)
C13 C14 1.506(15)
C13 C15 1.371(14)
C13 Co1A 2.255(11)
C14 H14A 0.9800
C14 H14B 0.9800
C14 H14C 0.9800
C15 H15 0.9500
C15 C16 1.407(14)
C15 Co1A 2.190(10)
C16 C17 1.509(14)
C16 Co1A 2.104(9)
C17 H17A 0.9800
C17 H17B 0.9800
C17 H17C 0.9800
C18 C19 1.391(14)
C18 C25 1.425(14)
C19 C20 1.521(16)
C19 C21 1.385(15)
C20 H20A 0.9800
C20 H20B 0.9800
C20 H20C 0.9800
C21 H21 0.9500
C21 C22 1.391(16)
C22 C23 1.522(16)
C22 C24 1.360(15)
C23 H23A 0.9800
C23 H23B 0.9800
C23 H23C 0.9800
C24 H24 0.9500
C24 C25 1.373(14)
C25 C26 1.527(14)
C26 H26A 0.9800
C26 H26B 0.9800
C26 H26C 0.9800
C27 C28 1.395(14)
C27 C32 1.388(13)
C27 N2 1.396(12)
C28 C29 1.395(13)
C28 C33 1.513(14)
C29 H29 0.9500
C29 C30 1.379(14)
C30 H30 0.9500
C30 C31 1.384(13)
C31 H31 0.9500
C31 C32 1.412(13)
C32 C42 1.509(14)
C33 C34 1.394(13)
C33 C40 1.410(13)
C33 Co1B 2.036(10)
C34 C35 1.508(16)
C34 C36 1.393(16)
C34 Co1B 2.161(11)
C35 H35A 0.9800
C35 H35B 0.9800
C35 H35C 0.9800
C36 H36 0.9500
C36 C37 1.373(17)
C36 Co1B 2.283(13)
C37 C38 1.528(16)
C37 C39 1.396(14)
C37 Co1B 2.339(12)
C38 H38A 0.9800
C38 H38B 0.9800
C38 H38C 0.9800
C39 H39 0.9500
C39 C40 1.394(14)
C39 Co1B 2.249(12)
C40 C41 1.505(14)
C40 Co1B 2.110(10)
C41 H41A 0.9800
C41 H41B 0.9800
C41 H41C 0.9800
C42 C43 1.383(13)
C42 C49 1.394(14)
C43 C44 1.491(14)
C43 C45 1.396(15)
C44 H44A 0.9800
C44 H44B 0.9800
C44 H44C 0.9800
C45 H45 0.9500
C45 C46 1.390(16)
C46 C47 1.521(15)
C46 C48 1.373(15)
C47 H47A 0.9800
C47 H47B 0.9800
C47 H47C 0.9800
C48 H48 0.9500
C48 C49 1.410(14)
C49 C50 1.492(14)
C50 H50A 0.9800
C50 H50B 0.9800
C50 H50C 0.9800
N1 H1 0.8800
N1 C1A 1.341(19)
N1 C2B 1.04(4)
N2 H2 0.8800
N2 C2A 1.122(18)
N2 C1B 1.44(4)
C1A H1A 0.9500
C1A Co1A 1.82(2)
C2A Co1A 1.835(18)
C1B H1B 0.9500
C1B Co1B 1.63(4)
C2B Co1B 1.86(4)
C1S F1S 1.387(16)
C1S F2S 1.372(18)
C1S F3S 1.368(15)
C1S S1S 1.676(15)
O1S S1S 1.444(11)
O2S S1S 1.431(10)
O3S S1S 1.450(10)
S1SB C1SB 1.68(3)
S1SB O1SB 1.47(2)
S1SB O2SB 1.44(2)
S1SB O3SB 1.42(2)
C1SB F3SB 1.47(8)
C1SB F2SB 1.51(8)
C1SB F1SB 1.42(8)
